data_7051651
loop_
_publ_author_name
'Yamashita, Ken-ichi'
'Sato, Kei-ichi'
'Kawano, Masaki'
'Fujita, Makoto'

_publ_section_title
;
 Photo-induced self-assembly of Pt(ii)-linked rings and cages via the
 photolabilization of a Pt(ii)--py bond
;
_journal_issue 2
_journal_name_full 'New Journal of Chemistry'
_journal_page_first 264
_journal_paper_doi 10.1039/b817713a
_journal_volume 33
_journal_year 2009
_chemical_formula_sum 'C66 H123 N18 O37.5 Pt3'
_chemical_formula_weight 2354.09
_chemical_name_systematic
;
?
;
_space_group_IT_number 2
_symmetry_cell_setting triclinic
_symmetry_space_group_name_Hall '-P 1'
_symmetry_space_group_name_H-M 'P -1'
_atom_sites_solution_hydrogens geom
_atom_sites_solution_primary direct
_atom_sites_solution_secondary difmap
_audit_creation_method SHELXL-97
_cell_angle_alpha 92.901(2)
_cell_angle_beta 94.205(2)
_cell_angle_gamma 100.971(2)
_cell_formula_units_Z 2
_cell_length_a 13.8836(18)
_cell_length_b 18.679(3)
_cell_length_c 19.283(3)
_cell_measurement_reflns_used 8534
_cell_measurement_temperature 80(2)
_cell_measurement_theta_max 28.68
_cell_measurement_theta_min 2.226
_cell_volume 4885.4(13)
_computing_cell_refinement 'Bruker SAINT'
_computing_data_collection 'Bruker APEX2 v2.0-2'
_computing_data_reduction 'Bruker SAINT'
_computing_molecular_graphics 'Bruker XP'
_computing_publication_material 'Bruker SHELXTL'
_computing_structure_refinement 'SHELXL-97 (Sheldrick, 1997)'
_computing_structure_solution 'SHELXS-97 (Sheldrick, 1990)'
_diffrn_ambient_temperature 80(2)
_diffrn_measured_fraction_theta_full 0.895
_diffrn_measured_fraction_theta_max 0.895
_diffrn_measurement_device_type 'Bruker APEX-II CCD area detector system'
_diffrn_measurement_method omega_scan
_diffrn_radiation_monochromator focusing_mirror
_diffrn_radiation_source 'fine-focus rotating anode'
_diffrn_radiation_type MoK\a
_diffrn_radiation_wavelength 0.71073
_diffrn_reflns_av_R_equivalents 0.0229
_diffrn_reflns_av_sigmaI/netI 0.0266
_diffrn_reflns_limit_h_max 18
_diffrn_reflns_limit_h_min -18
_diffrn_reflns_limit_k_max 25
_diffrn_reflns_limit_k_min -24
_diffrn_reflns_limit_l_max 25
_diffrn_reflns_limit_l_min -25
_diffrn_reflns_number 56156
_diffrn_reflns_theta_full 28.87
_diffrn_reflns_theta_max 28.87
_diffrn_reflns_theta_min 1.91
_exptl_absorpt_coefficient_mu 4.372
_exptl_absorpt_correction_T_max 0.6689
_exptl_absorpt_correction_T_min 0.5413
_exptl_absorpt_correction_type semi-empirical
_exptl_absorpt_process_details SADABS
_exptl_crystal_colour colorless
_exptl_crystal_density_diffrn 1.600
_exptl_crystal_density_method 'not measured'
_exptl_crystal_description plate
_exptl_crystal_F_000 2358
_exptl_crystal_size_max 0.16
_exptl_crystal_size_mid 0.15
_exptl_crystal_size_min 0.10
_refine_diff_density_max 3.041
_refine_diff_density_min -2.019
_refine_diff_density_rms 0.152
_refine_ls_extinction_method none
_refine_ls_goodness_of_fit_ref 1.022
_refine_ls_hydrogen_treatment constr
_refine_ls_matrix_type full
_refine_ls_number_parameters 1403
_refine_ls_number_reflns 22988
_refine_ls_number_restraints 780
_refine_ls_restrained_S_all 1.040
_refine_ls_R_factor_all 0.0476
_refine_ls_R_factor_gt 0.0383
_refine_ls_shift/su_max 0.021
_refine_ls_shift/su_mean 0.001
_refine_ls_structure_factor_coef Fsqd
_refine_ls_weighting_details 'calc w=1/[\s^2^(Fo^2^)+(0.0615P)^2^+19.7036P] where P=(Fo^2^+2Fc^2^)/3'
_refine_ls_weighting_scheme calc
_refine_ls_wR_factor_gt 0.1039
_refine_ls_wR_factor_ref 0.1129
_reflns_number_gt 19664
_reflns_number_total 22988
_reflns_threshold_expression >2sigma(I)
_cod_data_source_file b817713a.txt
_cod_data_source_block PtTriangle5
_cod_depositor_comments
;
The following automatic conversions were performed:
'_symmetry_cell_setting' value 'Triclinic' changed to 'triclinic'
according to '/home/saulius/struct/CIF-dictionaries/cif_core.dic'
dictionary named 'cif_core.dic' version 2.4.1 from 2010-06-29.

Automatic conversion script
Id: cif_fix_enum 1527 2010-12-29 10:47:43Z saulius 
;
_cod_original_cell_volume 4885.4(11)
_cod_original_sg_symbol_H-M P-1
_cod_original_formula_sum 'C66 H123 N18 O37.50 Pt3'
_cod_database_code 7051651

loop_
_symmetry_equiv_pos_as_xyz
'x, y, z'
'-x, -y, -z'

loop_
_atom_site_label
_atom_site_type_symbol
_atom_site_fract_x
_atom_site_fract_y
_atom_site_fract_z
_atom_site_U_iso_or_equiv
_atom_site_adp_type
_atom_site_occupancy
_atom_site_symmetry_multiplicity
_atom_site_calc_flag
_atom_site_refinement_flags
_atom_site_disorder_assembly
_atom_site_disorder_group
Pt1 Pt 2.017421(12) 0.210378(9) 0.583533(9) 0.02435(5) Uani 1 1 d . . .
Pt2 Pt 1.381193(12) 0.600055(10) 0.120990(9) 0.02753(5) Uani 1 1 d . . .
Pt3 Pt 1.758542(16) 0.920996(11) 0.850582(10) 0.03699(6) Uani 1 1 d . . .
N1L N 1.8281(3) 0.8368(2) 0.8342(2) 0.0345(9) Uani 1 1 d . . .
C2L C 1.7965(4) 0.7726(3) 0.8610(3) 0.0381(11) Uani 1 1 d . . .
H2LA H 1.7482 0.7695 0.8937 0.046 Uiso 1 1 calc R . .
C3L C 1.8322(4) 0.7104(3) 0.8423(3) 0.0375(11) Uani 1 1 d . . .
H3LA H 1.8086 0.6657 0.8625 0.045 Uiso 1 1 calc R . .
C4L C 1.9014(4) 0.7135(3) 0.7947(3) 0.0315(10) Uani 1 1 d . . .
C5L C 1.9377(4) 0.7815(3) 0.7703(3) 0.0422(12) Uani 1 1 d . . .
H5LA H 1.9887 0.7867 0.7396 0.051 Uiso 1 1 calc R . .
C6L C 1.8994(5) 0.8412(3) 0.7907(3) 0.0448(13) Uani 1 1 d . . .
H6LA H 1.9245 0.8871 0.7733 0.054 Uiso 1 1 calc R . .
C7L C 1.9317(3) 0.6465(2) 0.7661(3) 0.0291(9) Uani 1 1 d . . .
C8L C 2.0131(3) 0.6222(3) 0.7969(3) 0.0300(9) Uani 1 1 d . . .
C9L C 2.0374(3) 0.5579(3) 0.7702(3) 0.0297(9) Uani 1 1 d . . .
C10L C 1.9802(3) 0.5184(3) 0.7131(2) 0.0277(9) Uani 1 1 d . . .
C11L C 1.8990(3) 0.5428(3) 0.6814(2) 0.0291(9) Uani 1 1 d . . .
C12L C 1.8740(4) 0.6067(3) 0.7086(3) 0.0303(9) Uani 1 1 d . . .
C13L C 2.0723(4) 0.6635(3) 0.8605(3) 0.0439(13) Uani 1 1 d . . .
H13A H 2.1421 0.6746 0.8519 0.066 Uiso 1 1 calc R . .
H13B H 2.0638 0.6335 0.9007 0.066 Uiso 1 1 calc R . .
H13C H 2.0493 0.7092 0.8701 0.066 Uiso 1 1 calc R . .
C14L C 2.1219(4) 0.5292(3) 0.8056(3) 0.0408(12) Uani 1 1 d . . .
H14A H 2.1822 0.5667 0.8076 0.061 Uiso 1 1 calc R . .
H14B H 2.1314 0.4852 0.7792 0.061 Uiso 1 1 calc R . .
H14C H 2.1069 0.5172 0.8530 0.061 Uiso 1 1 calc R . .
C15L C 1.8379(4) 0.5005(3) 0.6191(3) 0.0413(12) Uani 1 1 d . . .
H15A H 1.8669 0.4587 0.6051 0.062 Uiso 1 1 calc R . .
H15B H 1.8365 0.5325 0.5804 0.062 Uiso 1 1 calc R . .
H15C H 1.7706 0.4830 0.6315 0.062 Uiso 1 1 calc R . .
C16L C 1.7833(4) 0.6309(3) 0.6772(3) 0.0411(12) Uani 1 1 d . . .
H16A H 1.7730 0.6744 0.7040 0.062 Uiso 1 1 calc R . .
H16B H 1.7258 0.5915 0.6784 0.062 Uiso 1 1 calc R . .
H16C H 1.7922 0.6424 0.6288 0.062 Uiso 1 1 calc R . .
N17L N 2.0206(3) 0.3095(2) 0.6320(2) 0.0269(8) Uani 1 1 d . . .
C18L C 2.0740(4) 0.3712(3) 0.6110(3) 0.0396(12) Uani 1 1 d . . .
H18A H 2.1191 0.3678 0.5767 0.048 Uiso 1 1 calc R . .
C19L C 2.0653(4) 0.4392(3) 0.6376(3) 0.0390(12) Uani 1 1 d . . .
H19A H 2.1045 0.4816 0.6217 0.047 Uiso 1 1 calc R . .
C20L C 2.0000(3) 0.4465(3) 0.6872(2) 0.0272(9) Uani 1 1 d . . .
C21L C 1.9494(4) 0.3822(3) 0.7110(3) 0.0324(10) Uani 1 1 d . . .
H21A H 1.9065 0.3843 0.7470 0.039 Uiso 1 1 calc R . .
C22L C 1.9610(4) 0.3153(3) 0.6828(3) 0.0323(10) Uani 1 1 d . . .
H22A H 1.9257 0.2720 0.6999 0.039 Uiso 1 1 calc R . .
N23L N 1.9316(3) 0.24108(19) 0.50476(19) 0.0237(7) Uani 1 1 d . . .
C24L C 1.9709(3) 0.2744(2) 0.4507(2) 0.0282(9) Uani 1 1 d . . .
H24A H 2.0394 0.2784 0.4463 0.034 Uiso 1 1 calc R . .
C25L C 1.9142(3) 0.3035(3) 0.4007(2) 0.0284(9) Uani 1 1 d . . .
H25A H 1.9440 0.3271 0.3630 0.034 Uiso 1 1 calc R . .
C26L C 1.8137(3) 0.2976(2) 0.4064(2) 0.0232(8) Uani 1 1 d . . .
C27L C 1.7733(3) 0.2608(2) 0.4615(2) 0.0267(9) Uani 1 1 d . . .
H27A H 1.7046 0.2545 0.4663 0.032 Uiso 1 1 calc R . .
C28L C 1.8341(3) 0.2334(3) 0.5095(2) 0.0273(9) Uani 1 1 d . . .
H28A H 1.8058 0.2084 0.5470 0.033 Uiso 1 1 calc R . .
C29L C 1.7516(3) 0.3322(2) 0.3569(2) 0.0242(8) Uani 1 1 d . . .
C30L C 1.7200(3) 0.2990(2) 0.2904(2) 0.0262(9) Uani 1 1 d . . .
C31L C 1.6611(3) 0.3330(3) 0.2450(2) 0.0259(9) Uani 1 1 d . . .
C32L C 1.6351(3) 0.3984(2) 0.2677(2) 0.0250(8) Uani 1 1 d . . .
C33L C 1.6671(3) 0.4320(2) 0.3342(2) 0.0248(8) Uani 1 1 d . . .
C34L C 1.7254(3) 0.3980(2) 0.3796(2) 0.0242(8) Uani 1 1 d . . .
C35L C 1.7464(4) 0.2273(3) 0.2675(3) 0.0347(10) Uani 1 1 d . . .
H35A H 1.7827 0.2094 0.3063 0.052 Uiso 1 1 calc R . .
H35B H 1.7876 0.2344 0.2283 0.052 Uiso 1 1 calc R . .
H35C H 1.6861 0.1915 0.2529 0.052 Uiso 1 1 calc R . .
C36L C 1.6258(4) 0.2975(3) 0.1732(2) 0.0331(10) Uani 1 1 d . . .
H36A H 1.5884 0.3288 0.1476 0.050 Uiso 1 1 calc R . .
H36B H 1.5834 0.2499 0.1774 0.050 Uiso 1 1 calc R . .
H36C H 1.6826 0.2909 0.1480 0.050 Uiso 1 1 calc R . .
C37L C 1.6384(4) 0.5030(3) 0.3577(3) 0.0327(10) Uani 1 1 d . . .
H37A H 1.5834 0.5116 0.3264 0.049 Uiso 1 1 calc R . .
H37B H 1.6947 0.5433 0.3566 0.049 Uiso 1 1 calc R . .
H37C H 1.6183 0.5000 0.4053 0.049 Uiso 1 1 calc R . .
C38L C 1.7602(3) 0.4311(3) 0.4528(2) 0.0278(9) Uani 1 1 d . . .
H38A H 1.8256 0.4210 0.4661 0.042 Uiso 1 1 calc R . .
H38B H 1.7138 0.4095 0.4855 0.042 Uiso 1 1 calc R . .
H38C H 1.7637 0.4840 0.4542 0.042 Uiso 1 1 calc R . .
C39L C 1.5722(3) 0.4364(3) 0.2211(2) 0.0268(9) Uani 1 1 d . . .
C40L C 1.6140(4) 0.4929(3) 0.1821(3) 0.0335(10) Uani 1 1 d . . .
H40A H 1.6831 0.5031 0.1788 0.040 Uiso 1 1 calc R . .
C41L C 1.5554(4) 0.5343(3) 0.1483(3) 0.0343(10) Uani 1 1 d . . .
H41A H 1.5853 0.5722 0.1212 0.041 Uiso 1 1 calc R . .
N42L N 1.4575(3) 0.5230(2) 0.1522(2) 0.0274(8) Uani 1 1 d . . .
C43L C 1.4157(4) 0.4657(3) 0.1855(3) 0.0342(10) Uani 1 1 d . . .
H43A H 1.3461 0.4552 0.1861 0.041 Uiso 1 1 calc R . .
C44L C 1.4700(4) 0.4210(3) 0.2192(3) 0.0334(10) Uani 1 1 d . . .
H44A H 1.4375 0.3799 0.2411 0.040 Uiso 1 1 calc R . .
N45L N 1.4002(3) 0.6437(3) 0.2206(2) 0.0338(9) Uani 1 1 d . . .
C46L C 1.4918(4) 0.6655(4) 0.2525(3) 0.0444(13) Uani 1 1 d . . .
H46A H 1.5470 0.6623 0.2271 0.053 Uiso 1 1 calc R . .
C47L C 1.5070(4) 0.6923(4) 0.3208(3) 0.0466(14) Uani 1 1 d . . .
H47A H 1.5724 0.7054 0.3421 0.056 Uiso 1 1 calc R . .
C48L C 1.4296(4) 0.7006(3) 0.3593(2) 0.0320(10) Uani 1 1 d . . .
C49L C 1.3370(4) 0.6790(5) 0.3258(3) 0.0570(19) Uani 1 1 d . . .
H49A H 1.2809 0.6840 0.3496 0.068 Uiso 1 1 calc R . .
C50L C 1.3251(4) 0.6501(5) 0.2577(3) 0.060(2) Uani 1 1 d . . .
H50A H 1.2602 0.6340 0.2365 0.073 Uiso 1 1 calc R . .
C51L C 1.4514(3) 0.7298(3) 0.4337(2) 0.0294(9) Uani 1 1 d . . .
C52L C 1.4496(4) 0.8029(3) 0.4515(3) 0.0312(10) Uani 1 1 d . . .
C53L C 1.4834(3) 0.8318(3) 0.5195(3) 0.0296(9) Uani 1 1 d . . .
C54L C 1.5205(3) 0.7879(2) 0.5671(2) 0.0261(9) Uani 1 1 d . . .
C55L C 1.5198(3) 0.7140(2) 0.5497(2) 0.0245(8) Uani 1 1 d . . .
C56L C 1.4834(3) 0.6846(3) 0.4825(2) 0.0274(9) Uani 1 1 d . . .
C57L C 1.4166(5) 0.8526(3) 0.3991(3) 0.0447(13) Uani 1 1 d . . .
H57A H 1.4687 0.8957 0.3971 0.067 Uiso 1 1 calc R . .
H57B H 1.3568 0.8678 0.4131 0.067 Uiso 1 1 calc R . .
H57C H 1.4029 0.8263 0.3530 0.067 Uiso 1 1 calc R . .
C58L C 1.4812(4) 0.9112(3) 0.5402(3) 0.0389(11) Uani 1 1 d . . .
H58A H 1.4867 0.9185 0.5912 0.058 Uiso 1 1 calc R . .
H58B H 1.4191 0.9229 0.5212 0.058 Uiso 1 1 calc R . .
H58C H 1.5364 0.9431 0.5216 0.058 Uiso 1 1 calc R . .
C59L C 1.5637(4) 0.6667(3) 0.5997(3) 0.0312(10) Uani 1 1 d . . .
H59A H 1.6077 0.6406 0.5756 0.047 Uiso 1 1 calc R . .
H59B H 1.5108 0.6314 0.6170 0.047 Uiso 1 1 calc R . .
H59C H 1.6011 0.6976 0.6390 0.047 Uiso 1 1 calc R . .
C60L C 1.4852(4) 0.6058(3) 0.4629(3) 0.0337(10) Uani 1 1 d . . .
H60A H 1.4592 0.5753 0.4998 0.051 Uiso 1 1 calc R . .
H60B H 1.5531 0.6005 0.4571 0.051 Uiso 1 1 calc R . .
H60C H 1.4446 0.5903 0.4191 0.051 Uiso 1 1 calc R . .
N61L N 1.6741(3) 0.8844(2) 0.7603(2) 0.0327(9) Uani 1 1 d . . .
C62L C 1.5884(4) 0.8380(3) 0.7605(3) 0.0376(11) Uani 1 1 d . . .
H62A H 1.5630 0.8265 0.8039 0.045 Uiso 1 1 calc R . .
C63L C 1.5352(4) 0.8059(3) 0.6997(3) 0.0372(11) Uani 1 1 d . . .
H63A H 1.4746 0.7727 0.7018 0.045 Uiso 1 1 calc R . .
C64L C 1.5702(3) 0.8220(2) 0.6354(2) 0.0283(9) Uani 1 1 d . . .
C65L C 1.6586(4) 0.8714(3) 0.6365(3) 0.0408(12) Uani 1 1 d . . .
H65A H 1.6856 0.8845 0.5940 0.049 Uiso 1 1 calc R . .
C66L C 1.7076(4) 0.9016(3) 0.6992(3) 0.0429(13) Uani 1 1 d . . .
H66A H 1.7675 0.9360 0.6987 0.052 Uiso 1 1 calc R . .
N1 N 2.1025(4) 0.1763(2) 0.6607(2) 0.0386(10) Uani 1 1 d . . .
H1A H 2.1674 0.1978 0.6584 0.046 Uiso 1 1 calc R . .
H1B H 2.0837 0.1899 0.7035 0.046 Uiso 1 1 calc R . .
C2 C 2.0910(5) 0.0954(3) 0.6527(3) 0.0461(14) Uani 1 1 d . . .
H2A H 2.0301 0.0718 0.6727 0.055 Uiso 1 1 calc R . .
H2B H 2.1477 0.0798 0.6775 0.055 Uiso 1 1 calc R . .
C3 C 2.0856(4) 0.0736(3) 0.5766(3) 0.0384(11) Uani 1 1 d . . .
H3A H 2.1507 0.0896 0.5586 0.046 Uiso 1 1 calc R . .
H3B H 2.0670 0.0198 0.5689 0.046 Uiso 1 1 calc R . .
N4 N 2.0109(3) 0.1084(2) 0.5393(2) 0.0296(8) Uani 1 1 d . . .
H4A H 1.9491 0.0807 0.5417 0.036 Uiso 1 1 calc R . .
H4B H 2.0228 0.1111 0.4931 0.036 Uiso 1 1 calc R . .
N5 N 1.3589(3) 0.5615(2) 0.0193(2) 0.0332(9) Uani 1 1 d . . .
H5A H 1.4170 0.5716 -0.0016 0.040 Uiso 1 1 calc R . .
H5B H 1.3372 0.5116 0.0164 0.040 Uiso 1 1 calc R . .
C6 C 1.2843(4) 0.5971(3) -0.0165(3) 0.0447(13) Uani 1 1 d . . .
H6A H 1.2174 0.5716 -0.0079 0.054 Uiso 1 1 calc R . .
H6B H 1.2902 0.5942 -0.0674 0.054 Uiso 1 1 calc R . .
C7 C 1.2995(6) 0.6749(4) 0.0099(3) 0.0549(17) Uani 1 1 d . . .
H7A H 1.2436 0.6969 -0.0075 0.066 Uiso 1 1 calc R . .
H7B H 1.3608 0.7029 -0.0062 0.066 Uiso 1 1 calc R . .
N8 N 1.3066(4) 0.6767(3) 0.0878(2) 0.0398(10) Uani 1 1 d . . .
H8A H 1.2444 0.6679 0.1030 0.048 Uiso 1 1 calc R . .
H8B H 1.3386 0.7222 0.1060 0.048 Uiso 1 1 calc R . .
N9 N 1.6910(5) 1.0059(3) 0.8707(3) 0.0626(16) Uani 1 1 d . . .
H9A H 1.6833 1.0301 0.8309 0.075 Uiso 1 1 calc R . .
H9B H 1.6296 0.9889 0.8853 0.075 Uiso 1 1 calc R . .
C10 C 1.7523(13) 1.0568(8) 0.9262(7) 0.179(9) Uani 1 1 d . . .
H10A H 1.8004 1.0930 0.9043 0.215 Uiso 1 1 calc R . .
H10B H 1.7094 1.0837 0.9517 0.215 Uiso 1 1 calc R . .
C11 C 1.8035(10) 1.0191(6) 0.9741(5) 0.105(4) Uani 1 1 d . . .
H11A H 1.7584 0.9983 1.0085 0.126 Uiso 1 1 calc R . .
H11B H 1.8587 1.0543 0.9996 0.126 Uiso 1 1 calc R . .
N12 N 1.8421(5) 0.9605(4) 0.9397(3) 0.0685(18) Uani 1 1 d . . .
H12A H 1.8430 0.9235 0.9692 0.082 Uiso 1 1 calc R . .
H12B H 1.9058 0.9780 0.9297 0.082 Uiso 1 1 calc R . .
N1N N 0.2571(4) 0.9691(4) 0.5759(3) 0.0594(15) Uani 1 1 d D . .
O1N O 0.1895(4) 0.9175(3) 0.5560(3) 0.0635(13) Uani 1 1 d D . .
O2N O 0.2858(5) 0.9807(5) 0.6395(3) 0.098(2) Uani 1 1 d D . .
O3N O 0.2961(3) 1.0129(3) 0.5346(3) 0.0596(12) Uani 1 1 d D . .
N2N N 0.4056(4) 0.3633(3) 0.0293(2) 0.0426(11) Uani 1 1 d . . .
O4N O 0.3193(4) 0.3320(3) 0.0301(4) 0.088(2) Uani 1 1 d . . .
O5N O 0.4263(4) 0.4254(3) 0.0081(3) 0.0596(12) Uani 1 1 d . . .
O6N O 0.4744(4) 0.3346(3) 0.0498(3) 0.0643(13) Uani 1 1 d . . .
N3N N 1.7587(11) 0.7437(6) 0.5000(6) 0.051(3) Uani 0.671(13) 1 d PD A 3
O7N O 1.8041(5) 0.7477(4) 0.5567(4) 0.054(2) Uani 0.671(13) 1 d PD A 3
O8N O 1.7404(7) 0.6840(5) 0.4629(6) 0.072(4) Uani 0.671(13) 1 d PD A 3
O9N O 1.7349(8) 0.7992(6) 0.4769(6) 0.065(3) Uani 0.671(13) 1 d PD A 3
N3M N 0.245(3) 0.2763(15) 0.5214(11) 0.051(3) Uani 0.329(13) 1 d PD A 4
O7M O 0.2774(12) 0.2902(10) 0.5795(10) 0.086(8) Uani 0.329(13) 1 d PD A 4
O8M O 0.2121(12) 0.3277(10) 0.4921(9) 0.071(6) Uani 0.329(13) 1 d PD A 4
O9M O 0.244(3) 0.2174(13) 0.4870(17) 0.14(2) Uani 0.329(13) 1 d PD A 4
N4N N 1.1350(16) 0.5040(10) 0.1233(10) 0.046(3) Uani 0.580(13) 1 d PDU B 5
O10N O 1.1953(7) 0.4763(7) 0.1511(9) 0.097(6) Uani 0.580(13) 1 d PDU B 5
O11N O 1.1271(6) 0.5689(4) 0.1411(5) 0.056(3) Uani 0.580(13) 1 d PDU B 5
O12N O 1.0761(11) 0.4761(7) 0.0711(7) 0.096(5) Uani 0.580(13) 1 d PDU B 5
N4M N 1.153(3) 0.497(2) 0.1226(17) 0.068(6) Uani 0.420(13) 1 d PDU B 6
O10M O 1.1900(8) 0.4518(5) 0.0974(6) 0.044(3) Uani 0.420(13) 1 d PDU B 6
O11M O 1.1867(11) 0.5303(7) 0.1814(7) 0.076(5) Uani 0.420(13) 1 d PDU B 6
O12M O 1.0763(14) 0.5154(11) 0.0954(10) 0.090(5) Uani 0.420(13) 1 d PDU B 6
N5N N 1.0221(13) 0.7970(9) -0.0040(8) 0.095(5) Uani 0.467(9) 1 d PDU C 1
O13N O 1.0992(13) 0.7822(7) 0.0072(7) 0.114(6) Uani 0.467(9) 1 d PDU C 1
O14N O 0.954(2) 0.7571(15) 0.0276(14) 0.240(14) Uani 0.467(9) 1 d PDU C 1
O15N O 1.0084(17) 0.8469(9) -0.0410(12) 0.179(12) Uani 0.467(9) 1 d PDU C 1
N6N N 1.1369(16) 0.9268(10) 0.2505(9) 0.069(4) Uani 0.292(8) 1 d PDU D 2
O16N O 1.0885(10) 0.9728(7) 0.2538(7) 0.051(3) Uani 0.292(8) 1 d PDU D 2
O17N O 1.135(2) 0.8934(15) 0.1899(10) 0.118(10) Uani 0.292(8) 1 d PDU D 2
O18N O 1.1807(16) 0.8996(12) 0.3000(9) 0.079(4) Uani 0.292(8) 1 d PDU D 2
N7N N 0.8075(8) 0.6470(7) 0.2038(9) 0.071(4) Uani 0.464(10) 1 d PDU E 1
O19N O 0.8833(19) 0.650(3) 0.233(2) 0.34(2) Uani 0.464(10) 1 d PDU E 1
O20N O 0.800(2) 0.6283(18) 0.1426(11) 0.218(13) Uani 0.464(10) 1 d PDU E 1
O21N O 0.7434(15) 0.6752(12) 0.229(2) 0.245(15) Uani 0.464(10) 1 d PDU E 1
N8N N 1.2214(13) 0.8736(9) 0.2854(8) 0.076(4) Uani 0.396(8) 1 d PDU D 2
O22N O 1.1761(9) 0.8580(8) 0.3293(7) 0.066(3) Uani 0.396(8) 1 d PDU D 2
O23N O 1.2654(15) 0.9394(9) 0.2920(11) 0.117(6) Uani 0.396(8) 1 d PDU D 2
O24N O 1.2456(15) 0.8284(13) 0.2426(10) 0.146(9) Uani 0.396(8) 1 d PDU D 2
N9N N 0.9703(14) 0.9395(11) 0.1446(9) 0.089(6) Uani 0.382(9) 1 d PDU F 1
O25N O 0.9725(10) 0.9913(8) 0.1209(8) 0.075(4) Uani 0.382(9) 1 d PDU F 1
O26N O 0.8854(16) 0.9029(16) 0.1613(17) 0.180(13) Uani 0.382(9) 1 d PDU F 1
O27N O 1.0448(15) 0.9346(18) 0.1831(16) 0.175(12) Uani 0.382(9) 1 d PDU F 1
O1W O 0.1630(3) 0.9904(2) 0.4168(2) 0.0494(10) Uani 1 1 d U G 3
O2W O 0.0866(3) 0.1144(3) 0.4016(2) 0.0523(10) Uani 1 1 d U H 3
O3W O 0.0868(4) 0.8933(3) 0.6819(3) 0.0687(14) Uani 1 1 d U I 3
O4W O 0.4188(5) 0.1892(3) 0.0622(4) 0.0886(19) Uani 1 1 d U J 3
O5W O 0.3348(4) 0.1472(4) 0.6361(4) 0.093(2) Uani 1 1 d U K 3
O6W O 0.7781(7) 0.5776(5) 0.0662(6) 0.062(3) Uani 0.50 1 d PU L 3
O7W O 0.4694(7) 0.9824(5) 0.7196(4) 0.133(3) Uani 1 1 d U M 3
O8W O 0.9482(8) 0.7787(6) 0.2022(4) 0.137(3) Uani 1 1 d U N 3
O9W O 0.965(2) 0.6187(16) 0.115(2) 0.235(15) Uani 0.50 1 d PU O 3
O10W O 0.3802(7) 0.1690(5) 0.7786(5) 0.135(3) Uani 1 1 d U P 3
O11W O 1.3653(8) 0.9163(6) 0.2408(5) 0.063(3) Uani 0.50 1 d PU Q 3
O12W O 1.4267(7) 0.8167(4) 0.1521(7) 0.159(5) Uani 1 1 d U R 3
O13W O 0.6606(9) 0.7230(6) 0.1371(6) 0.079(4) Uani 0.50 1 d PU S 3
O14W O 0.7346(6) 0.7043(6) 0.3149(8) 0.082(4) Uani 0.50 1 d PU T 3
O15W O -0.1680(11) 1.0641(8) 0.1716(8) 0.082(4) Uani 0.50 1 d PU U 3
O16W O 0.7183(14) 0.8516(16) 0.0446(12) 0.111(8) Uani 0.50 1 d PU V 3
O17W O 0.6926(13) -0.0571(6) 0.1478(6) 0.088(4) Uani 0.50 1 d PU W 3
O18W O 0.5827(11) 0.1327(9) 0.0340(11) 0.113(6) Uani 0.50 1 d PU X 3
O19W O 0.9636(9) 0.5856(10) 0.0306(7) 0.103(5) Uani 0.50 1 d PU O 3
O20W O 0.742(2) 0.1722(8) 0.0751(9) 0.174(12) Uani 0.50 1 d PU . 3
O21W O 1.1475(14) 0.7403(7) 0.1731(11) 0.113(6) Uani 0.50 1 d PU Y 3
O22W O 1.123(2) 0.704(4) 0.1317(15) 0.17(2) Uani 0.25 1 d PU Y 3
O23W O 0.569(3) 0.0462(12) 0.1486(7) 0.212(14) Uani 0.50 1 d PU Z 3
O24W O 0.4796(15) 0.0120(11) 0.0552(10) 0.151(8) Uani 0.50 1 d PU A 3
O25W O -0.1257(16) 1.0363(10) 0.1940(9) 0.122(7) Uani 0.50 1 d PU U 3
O26W O 0.9082(16) 0.8585(11) 0.0435(16) 0.186(12) Uani 0.50 1 d PU B 3
O27W O 0.766(2) 0.8354(15) 0.0359(12) 0.162(12) Uani 0.50 1 d PU V 3
O28W O 0.5454(18) 0.1369(11) -0.0195(11) 0.059(6) Uani 0.25 1 d PU X 3
O29W O 1.1139(13) 0.8497(9) -0.0957(9) 0.112(5) Uiso 0.50 1 d P C 3
O30W O 0.652(2) -0.0233(16) 0.1614(16) 0.185(11) Uiso 0.50 1 d P W 3
O31W O 1.2180(12) 0.8378(10) -0.0914(9) 0.089(5) Uiso 0.50 1 d P . 3

loop_
_atom_site_aniso_label
_atom_site_aniso_U_11
_atom_site_aniso_U_22
_atom_site_aniso_U_33
_atom_site_aniso_U_23
_atom_site_aniso_U_13
_atom_site_aniso_U_12
Pt1 0.02598(9) 0.02605(9) 0.02339(9) 0.00403(6) -0.00076(6) 0.01151(6)
Pt2 0.02542(9) 0.04014(10) 0.01888(8) 0.00699(7) -0.00324(6) 0.01163(7)
Pt3 0.05203(12) 0.03107(10) 0.02834(10) -0.00825(7) -0.00239(8) 0.01411(8)
N1L 0.046(2) 0.0251(19) 0.033(2) -0.0027(16) -0.0007(18) 0.0090(17)
C2L 0.046(3) 0.036(3) 0.034(3) 0.001(2) 0.008(2) 0.010(2)
C3L 0.046(3) 0.028(2) 0.040(3) 0.004(2) 0.006(2) 0.008(2)
C4L 0.033(2) 0.027(2) 0.034(2) -0.0001(18) -0.0046(19) 0.0076(18)
C5L 0.049(3) 0.029(2) 0.050(3) 0.005(2) 0.013(3) 0.010(2)
C6L 0.058(3) 0.025(2) 0.054(3) 0.006(2) 0.013(3) 0.010(2)
C7L 0.032(2) 0.024(2) 0.031(2) 0.0013(17) -0.0004(18) 0.0068(17)
C8L 0.026(2) 0.029(2) 0.032(2) -0.0010(18) -0.0051(18) 0.0004(17)
C9L 0.020(2) 0.034(2) 0.033(2) -0.0003(19) -0.0048(17) 0.0034(17)
C10L 0.025(2) 0.031(2) 0.028(2) 0.0002(18) 0.0006(17) 0.0075(17)
C11L 0.029(2) 0.033(2) 0.025(2) 0.0009(18) -0.0055(17) 0.0095(18)
C12L 0.031(2) 0.033(2) 0.028(2) 0.0046(18) -0.0029(18) 0.0105(19)
C13L 0.041(3) 0.036(3) 0.050(3) -0.014(2) -0.016(2) 0.007(2)
C14L 0.025(2) 0.045(3) 0.051(3) -0.009(2) -0.015(2) 0.013(2)
C15L 0.045(3) 0.045(3) 0.034(3) -0.007(2) -0.018(2) 0.019(2)
C16L 0.045(3) 0.045(3) 0.036(3) 0.001(2) -0.013(2) 0.022(2)
N17L 0.0266(18) 0.0305(19) 0.0246(18) 0.0029(15) -0.0014(14) 0.0089(15)
C18L 0.039(3) 0.037(3) 0.046(3) 0.004(2) 0.019(2) 0.009(2)
C19L 0.043(3) 0.028(2) 0.048(3) 0.004(2) 0.017(2) 0.006(2)
C20L 0.024(2) 0.031(2) 0.026(2) 0.0007(17) -0.0028(17) 0.0077(17)
C21L 0.029(2) 0.036(2) 0.032(2) -0.0030(19) 0.0075(19) 0.0058(19)
C22L 0.032(2) 0.034(2) 0.029(2) 0.0028(19) 0.0034(19) 0.0045(19)
N23L 0.0232(17) 0.0254(17) 0.0238(18) 0.0025(14) -0.0003(14) 0.0085(14)
C24L 0.027(2) 0.031(2) 0.031(2) 0.0124(18) 0.0007(18) 0.0139(18)
C25L 0.028(2) 0.036(2) 0.025(2) 0.0072(18) 0.0055(17) 0.0121(18)
C26L 0.025(2) 0.026(2) 0.0199(19) 0.0025(15) -0.0039(15) 0.0108(16)
C27L 0.0199(19) 0.030(2) 0.032(2) 0.0051(18) 0.0011(17) 0.0083(16)
C28L 0.026(2) 0.031(2) 0.025(2) 0.0038(17) 0.0003(17) 0.0079(17)
C29L 0.0230(19) 0.030(2) 0.021(2) 0.0043(16) -0.0004(15) 0.0075(16)
C30L 0.028(2) 0.031(2) 0.021(2) 0.0017(16) -0.0011(16) 0.0092(17)
C31L 0.027(2) 0.033(2) 0.019(2) 0.0015(16) -0.0005(16) 0.0080(17)
C32L 0.0223(19) 0.032(2) 0.022(2) 0.0064(17) -0.0018(16) 0.0071(17)
C33L 0.024(2) 0.029(2) 0.023(2) 0.0034(16) -0.0010(16) 0.0088(17)
C34L 0.025(2) 0.030(2) 0.0185(19) 0.0016(16) -0.0010(15) 0.0094(17)
C35L 0.044(3) 0.036(2) 0.027(2) -0.0044(19) -0.004(2) 0.018(2)
C36L 0.038(3) 0.042(3) 0.020(2) -0.0004(18) -0.0054(18) 0.011(2)
C37L 0.038(2) 0.034(2) 0.029(2) -0.0001(19) -0.0065(19) 0.018(2)
C38L 0.032(2) 0.031(2) 0.022(2) -0.0011(17) -0.0035(17) 0.0104(18)
C39L 0.026(2) 0.035(2) 0.020(2) 0.0026(17) -0.0034(16) 0.0103(18)
C40L 0.025(2) 0.043(3) 0.035(3) 0.012(2) 0.0018(19) 0.0098(19)
C41L 0.028(2) 0.044(3) 0.032(2) 0.014(2) 0.0012(19) 0.008(2)
N42L 0.0228(17) 0.038(2) 0.0215(18) 0.0035(15) -0.0046(14) 0.0077(15)
C43L 0.024(2) 0.049(3) 0.030(2) 0.010(2) -0.0030(18) 0.006(2)
C44L 0.029(2) 0.040(3) 0.031(2) 0.010(2) -0.0027(19) 0.005(2)
N45L 0.032(2) 0.049(2) 0.0225(19) 0.0054(17) -0.0022(15) 0.0141(18)
C46L 0.031(3) 0.067(4) 0.032(3) -0.009(2) 0.008(2) -0.001(2)
C47L 0.030(3) 0.069(4) 0.034(3) -0.011(3) 0.005(2) -0.003(3)
C48L 0.033(2) 0.043(3) 0.023(2) 0.0067(19) 0.0017(18) 0.012(2)
C49L 0.027(3) 0.115(6) 0.031(3) -0.005(3) 0.000(2) 0.023(3)
C50L 0.029(3) 0.125(6) 0.030(3) -0.008(3) -0.006(2) 0.027(3)
C51L 0.026(2) 0.040(2) 0.023(2) 0.0044(18) 0.0027(17) 0.0082(19)
C52L 0.030(2) 0.038(2) 0.029(2) 0.0102(19) 0.0069(18) 0.0128(19)
C53L 0.026(2) 0.032(2) 0.033(2) 0.0044(18) 0.0047(18) 0.0103(18)
C54L 0.023(2) 0.030(2) 0.025(2) 0.0011(17) 0.0050(16) 0.0054(17)
C55L 0.024(2) 0.031(2) 0.021(2) 0.0036(16) 0.0031(16) 0.0088(17)
C56L 0.025(2) 0.032(2) 0.026(2) 0.0022(17) 0.0012(17) 0.0083(17)
C57L 0.053(3) 0.049(3) 0.037(3) 0.013(2) 0.000(2) 0.022(3)
C58L 0.044(3) 0.032(2) 0.045(3) 0.006(2) 0.006(2) 0.015(2)
C59L 0.032(2) 0.033(2) 0.028(2) 0.0023(18) -0.0024(18) 0.0085(19)
C60L 0.037(3) 0.036(2) 0.028(2) -0.0020(19) -0.0003(19) 0.010(2)
N61L 0.042(2) 0.031(2) 0.026(2) -0.0032(16) 0.0043(17) 0.0100(17)
C62L 0.038(3) 0.046(3) 0.028(2) 0.001(2) 0.009(2) 0.004(2)
C63L 0.036(3) 0.043(3) 0.030(2) -0.001(2) 0.007(2) 0.001(2)
C64L 0.032(2) 0.027(2) 0.028(2) 0.0009(17) 0.0030(18) 0.0097(18)
C65L 0.038(3) 0.051(3) 0.029(3) -0.002(2) 0.006(2) -0.005(2)
C66L 0.041(3) 0.049(3) 0.033(3) -0.002(2) 0.004(2) -0.007(2)
N1 0.050(3) 0.038(2) 0.029(2) 0.0022(17) -0.0118(19) 0.017(2)
C2 0.059(4) 0.037(3) 0.046(3) 0.012(2) -0.011(3) 0.022(3)
C3 0.039(3) 0.030(2) 0.050(3) 0.004(2) -0.006(2) 0.017(2)
N4 0.033(2) 0.0282(19) 0.030(2) 0.0020(15) 0.0002(16) 0.0125(16)
N5 0.035(2) 0.041(2) 0.0242(19) 0.0044(16) -0.0041(16) 0.0112(18)
C6 0.048(3) 0.058(3) 0.029(3) 0.005(2) -0.017(2) 0.020(3)
C7 0.078(5) 0.067(4) 0.029(3) 0.010(3) -0.003(3) 0.040(4)
N8 0.048(3) 0.053(3) 0.024(2) 0.0059(18) -0.0021(18) 0.026(2)
N9 0.083(4) 0.052(3) 0.056(3) -0.022(3) -0.007(3) 0.032(3)
C10 0.252(18) 0.161(12) 0.135(11) -0.124(10) -0.106(12) 0.148(13)
C11 0.145(10) 0.096(7) 0.071(6) -0.053(5) -0.030(6) 0.049(7)
N12 0.095(5) 0.064(4) 0.043(3) -0.021(3) -0.022(3) 0.026(3)
N1N 0.054(3) 0.073(4) 0.059(4) 0.000(3) 0.006(3) 0.033(3)
O1N 0.081(4) 0.044(2) 0.068(3) 0.002(2) 0.012(3) 0.016(2)
O2N 0.086(4) 0.152(7) 0.059(4) -0.014(4) -0.010(3) 0.042(4)
O3N 0.043(2) 0.058(3) 0.081(4) 0.002(3) 0.011(2) 0.019(2)
N2N 0.049(3) 0.050(3) 0.030(2) 0.0016(19) -0.0026(19) 0.013(2)
O4N 0.044(3) 0.070(4) 0.154(6) 0.035(4) 0.013(3) 0.011(3)
O5N 0.075(3) 0.046(2) 0.063(3) 0.008(2) 0.021(2) 0.016(2)
O6N 0.056(3) 0.080(3) 0.057(3) 0.008(2) -0.016(2) 0.022(3)
N3N 0.033(3) 0.067(10) 0.055(9) 0.010(6) 0.015(7) 0.008(7)
O7N 0.040(3) 0.049(4) 0.079(6) 0.027(4) 0.019(3) 0.018(3)
O8N 0.060(6) 0.055(5) 0.097(9) -0.017(5) 0.036(6) -0.003(4)
O9N 0.047(4) 0.074(6) 0.078(7) 0.032(5) 0.009(4) 0.016(4)
N3M 0.033(3) 0.067(10) 0.055(9) 0.010(6) 0.015(7) 0.008(7)
O7M 0.040(8) 0.063(11) 0.15(2) 0.031(12) -0.036(10) 0.004(7)
O8M 0.049(9) 0.104(14) 0.065(11) 0.025(10) 0.023(8) 0.018(9)
O9M 0.14(4) 0.08(2) 0.20(5) -0.05(3) 0.13(4) -0.02(2)
N4N 0.049(8) 0.038(5) 0.054(7) 0.004(5) 0.021(5) 0.007(5)
O10N 0.039(5) 0.083(8) 0.170(15) 0.063(10) -0.002(6) 0.009(5)
O11N 0.057(5) 0.049(4) 0.058(5) -0.016(4) 0.011(4) 0.005(3)
O12N 0.104(9) 0.080(8) 0.082(8) -0.007(6) -0.018(6) -0.024(7)
N4M 0.059(14) 0.075(14) 0.069(12) 0.008(9) 0.013(10) 0.006(9)
O10M 0.054(6) 0.033(5) 0.042(6) 0.010(4) -0.007(5) 0.004(4)
O11M 0.094(10) 0.051(8) 0.071(8) -0.011(6) 0.043(6) -0.023(7)
O12M 0.091(11) 0.095(14) 0.104(13) 0.026(10) 0.030(8) 0.054(11)
N5N 0.137(13) 0.082(11) 0.055(9) -0.018(7) -0.021(9) 0.009(9)
O13N 0.192(14) 0.072(8) 0.075(9) -0.036(7) -0.074(9) 0.058(9)
O14N 0.30(2) 0.19(2) 0.18(2) -0.056(16) 0.09(2) -0.09(2)
O15N 0.21(2) 0.089(11) 0.21(2) 0.004(11) -0.158(18) 0.017(11)
N6N 0.094(11) 0.052(10) 0.059(9) -0.001(7) 0.018(9) 0.004(8)
O16N 0.053(8) 0.042(7) 0.046(8) -0.019(5) 0.022(6) -0.024(5)
O17N 0.14(2) 0.13(2) 0.081(11) -0.066(13) -0.033(13) 0.070(16)
O18N 0.095(10) 0.089(11) 0.058(8) 0.004(7) 0.037(8) 0.023(7)
N7N 0.031(6) 0.058(8) 0.117(12) 0.014(8) 0.006(6) -0.011(5)
O19N 0.17(2) 0.46(5) 0.37(4) -0.04(4) -0.11(2) 0.08(3)
O20N 0.24(3) 0.24(3) 0.161(15) 0.046(19) 0.025(17) -0.01(2)
O21N 0.125(15) 0.102(15) 0.49(4) -0.07(2) 0.11(2) -0.030(11)
N8N 0.074(11) 0.090(9) 0.064(9) -0.012(7) 0.004(6) 0.018(6)
O22N 0.050(7) 0.080(9) 0.070(8) 0.005(6) -0.002(5) 0.023(6)
O23N 0.114(10) 0.103(10) 0.124(14) 0.041(9) -0.010(10) -0.008(9)
O24N 0.128(16) 0.24(2) 0.089(12) -0.079(14) -0.037(10) 0.118(15)
N9N 0.105(13) 0.116(14) 0.045(10) 0.007(10) 0.017(9) 0.011(12)
O25N 0.056(8) 0.076(9) 0.078(10) -0.031(6) 0.025(7) -0.020(6)
O26N 0.138(15) 0.18(3) 0.19(3) 0.06(2) 0.004(18) -0.055(18)
O27N 0.112(14) 0.22(3) 0.18(2) 0.09(2) 0.003(15) -0.015(17)
O1W 0.045(2) 0.050(2) 0.054(3) 0.0074(19) 0.0110(19) 0.0073(19)
O2W 0.059(3) 0.064(3) 0.041(2) 0.010(2) 0.014(2) 0.024(2)
O3W 0.072(3) 0.066(3) 0.070(3) 0.025(3) 0.006(3) 0.013(3)
O4W 0.075(4) 0.073(4) 0.126(6) 0.020(4) 0.027(4) 0.024(3)
O5W 0.062(3) 0.080(4) 0.129(6) -0.011(4) -0.009(4) 0.005(3)
O6W 0.044(5) 0.039(4) 0.101(8) 0.006(5) -0.029(5) 0.014(4)
O7W 0.165(8) 0.167(8) 0.082(5) -0.030(5) -0.026(5) 0.097(7)
O8W 0.191(9) 0.168(8) 0.050(4) 0.001(4) -0.006(5) 0.038(7)
O9W 0.15(2) 0.19(3) 0.39(5) 0.09(3) 0.06(3) 0.068(19)
O10W 0.130(7) 0.135(7) 0.131(7) 0.041(6) 0.012(6) -0.007(6)
O11W 0.066(6) 0.081(7) 0.050(5) 0.030(5) 0.000(4) 0.033(5)
O12W 0.127(7) 0.071(5) 0.266(13) 0.020(6) -0.046(8) 0.007(5)
O13W 0.095(8) 0.058(6) 0.072(7) -0.005(5) 0.044(6) -0.024(6)
O14W 0.018(4) 0.068(6) 0.157(12) 0.054(7) -0.015(5) -0.006(4)
O15W 0.077(9) 0.090(10) 0.070(9) 0.000(7) 0.000(7) -0.001(7)
O16W 0.078(10) 0.163(18) 0.091(13) -0.055(11) -0.013(9) 0.048(10)
O17W 0.157(13) 0.045(6) 0.055(6) -0.011(5) 0.032(7) -0.003(7)
O18W 0.089(10) 0.091(10) 0.167(17) -0.028(11) 0.039(11) 0.034(8)
O19W 0.064(7) 0.181(16) 0.063(8) 0.020(9) -0.009(6) 0.029(9)
O20W 0.40(4) 0.053(8) 0.071(10) -0.042(7) -0.050(16) 0.088(14)
O21W 0.129(14) 0.061(8) 0.149(16) 0.018(9) 0.072(13) -0.004(8)
O22W 0.066(17) 0.39(6) 0.049(15) 0.00(3) 0.033(14) 0.03(3)
O23W 0.48(4) 0.166(18) 0.037(7) 0.012(9) 0.002(14) 0.19(2)
O24W 0.155(16) 0.166(17) 0.118(13) -0.008(12) 0.090(13) -0.029(13)
O25W 0.154(17) 0.093(12) 0.092(12) 0.019(9) -0.039(11) -0.025(11)
O26W 0.121(15) 0.121(15) 0.30(3) -0.097(18) -0.050(17) 0.036(12)
O27W 0.25(3) 0.13(2) 0.067(11) -0.034(12) 0.021(18) -0.04(2)
O28W 0.093(16) 0.050(10) 0.052(11) 0.021(9) 0.036(11) 0.040(10)

loop_
_atom_type_symbol
_atom_type_description
_atom_type_scat_dispersion_real
_atom_type_scat_dispersion_imag
_atom_type_scat_source
C C 0.0033 0.0016 'International Tables Vol C Tables 4.2.6.8 and 6.1.1.4'
H H 0.0000 0.0000 'International Tables Vol C Tables 4.2.6.8 and 6.1.1.4'
N N 0.0061 0.0033 'International Tables Vol C Tables 4.2.6.8 and 6.1.1.4'
O O 0.0106 0.0060 'International Tables Vol C Tables 4.2.6.8 and 6.1.1.4'
Pt Pt -1.7033 8.3905 'International Tables Vol C Tables 4.2.6.8 and 6.1.1.4'

loop_
_geom_angle_atom_site_label_1
_geom_angle_atom_site_label_2
_geom_angle_atom_site_label_3
_geom_angle
_geom_angle_site_symmetry_1
_geom_angle_site_symmetry_3
_geom_angle_publ_flag
N17L Pt1 N4 176.93(16) . . ?
N17L Pt1 N1 94.73(16) . . ?
N4 Pt1 N1 83.71(17) . . ?
N17L Pt1 N23L 87.15(15) . . ?
N4 Pt1 N23L 94.40(15) . . ?
N1 Pt1 N23L 178.11(16) . . ?
N8 Pt2 N45L 92.82(17) . . ?
N8 Pt2 N42L 178.68(17) . . ?
N45L Pt2 N42L 88.25(16) . . ?
N8 Pt2 N5 83.83(17) . . ?
N45L Pt2 N5 176.62(17) . . ?
N42L Pt2 N5 95.09(16) . . ?
N1L Pt3 N12 94.5(2) . . ?
N1L Pt3 N9 177.9(2) . . ?
N12 Pt3 N9 83.5(2) . . ?
N1L Pt3 N61L 87.03(17) . . ?
N12 Pt3 N61L 178.2(2) . . ?
N9 Pt3 N61L 95.0(2) . . ?
C6L N1L C2L 118.3(4) . . ?
C6L N1L Pt3 121.0(3) . . ?
C2L N1L Pt3 120.3(4) . . ?
N1L C2L C3L 122.0(5) . . ?
C4L C3L C2L 119.9(5) . . ?
C3L C4L C5L 117.4(5) . . ?
C3L C4L C7L 121.7(4) . . ?
C5L C4L C7L 120.8(5) . . ?
C6L C5L C4L 119.8(5) . . ?
N1L C6L C5L 122.3(5) . . ?
C8L C7L C12L 120.9(4) . . ?
C8L C7L C4L 121.0(4) . . ?
C12L C7L C4L 118.1(4) . . ?
C9L C8L C7L 119.5(4) . . ?
C9L C8L C13L 119.8(4) . . ?
C7L C8L C13L 120.6(4) . . ?
C8L C9L C10L 119.6(4) . . ?
C8L C9L C14L 119.7(4) . . ?
C10L C9L C14L 120.6(4) . . ?
C9L C10L C11L 121.3(4) . . ?
C9L C10L C20L 120.5(4) . . ?
C11L C10L C20L 118.1(4) . . ?
C12L C11L C10L 119.1(4) . . ?
C12L C11L C15L 119.7(4) . . ?
C10L C11L C15L 121.2(4) . . ?
C11L C12L C7L 119.6(4) . . ?
C11L C12L C16L 119.3(4) . . ?
C7L C12L C16L 121.1(4) . . ?
C22L N17L C18L 118.2(4) . . ?
C22L N17L Pt1 119.3(3) . . ?
C18L N17L Pt1 122.2(3) . . ?
N17L C18L C19L 121.9(5) . . ?
C18L C19L C20L 120.8(5) . . ?
C19L C20L C21L 116.5(4) . . ?
C19L C20L C10L 123.3(4) . . ?
C21L C20L C10L 120.2(4) . . ?
C22L C21L C20L 120.4(4) . . ?
N17L C22L C21L 122.0(5) . . ?
C24L N23L C28L 118.8(4) . . ?
C24L N23L Pt1 121.4(3) . . ?
C28L N23L Pt1 119.6(3) . . ?
N23L C24L C25L 121.9(4) . . ?
C26L C25L C24L 119.7(4) . . ?
C27L C26L C25L 117.8(4) . . ?
C27L C26L C29L 120.7(4) . . ?
C25L C26L C29L 121.4(4) . . ?
C28L C27L C26L 119.5(4) . . ?
N23L C28L C27L 122.4(4) . . ?
C30L C29L C34L 121.6(4) . . ?
C30L C29L C26L 120.4(4) . . ?
C34L C29L C26L 118.1(4) . . ?
C29L C30L C31L 118.9(4) . . ?
C29L C30L C35L 121.0(4) . . ?
C31L C30L C35L 120.1(4) . . ?
C32L C31L C30L 119.4(4) . . ?
C32L C31L C36L 121.1(4) . . ?
C30L C31L C36L 119.5(4) . . ?
C31L C32L C33L 121.9(4) . . ?
C31L C32L C39L 121.1(4) . . ?
C33L C32L C39L 117.0(4) . . ?
C32L C33L C34L 118.8(4) . . ?
C32L C33L C37L 121.1(4) . . ?
C34L C33L C37L 120.2(4) . . ?
C33L C34L C29L 119.5(4) . . ?
C33L C34L C38L 121.1(4) . . ?
C29L C34L C38L 119.4(4) . . ?
C40L C39L C44L 116.7(4) . . ?
C40L C39L C32L 121.1(4) . . ?
C44L C39L C32L 121.9(4) . . ?
C41L C40L C39L 120.1(4) . . ?
N42L C41L C40L 122.3(5) . . ?
C43L N42L C41L 118.0(4) . . ?
C43L N42L Pt2 121.6(3) . . ?
C41L N42L Pt2 119.8(3) . . ?
N42L C43L C44L 122.4(4) . . ?
C43L C44L C39L 120.0(5) . . ?
C50L N45L C46L 117.3(5) . . ?
C50L N45L Pt2 122.5(4) . . ?
C46L N45L Pt2 120.2(3) . . ?
N45L C46L C47L 121.6(5) . . ?
C46L C47L C48L 121.5(5) . . ?
C49L C48L C47L 116.1(5) . . ?
C49L C48L C51L 125.1(5) . . ?
C47L C48L C51L 118.8(4) . . ?
C48L C49L C50L 120.3(5) . . ?
N45L C50L C49L 123.1(5) . . ?
C52L C51L C56L 121.5(4) . . ?
C52L C51L C48L 119.8(4) . . ?
C56L C51L C48L 118.3(4) . . ?
C51L C52L C53L 118.8(4) . . ?
C51L C52L C57L 122.1(5) . . ?
C53L C52L C57L 119.1(5) . . ?
C54L C53L C52L 119.7(4) . . ?
C54L C53L C58L 120.6(4) . . ?
C52L C53L C58L 119.7(4) . . ?
C53L C54L C55L 121.3(4) . . ?
C53L C54L C64L 119.1(4) . . ?
C55L C54L C64L 119.3(4) . . ?
C56L C55L C54L 119.0(4) . . ?
C56L C55L C59L 119.1(4) . . ?
C54L C55L C59L 121.8(4) . . ?
C55L C56L C51L 119.6(4) . . ?
C55L C56L C60L 119.2(4) . . ?
C51L C56L C60L 121.2(4) . . ?
C66L N61L C62L 118.4(5) . . ?
C66L N61L Pt3 120.2(4) . . ?
C62L N61L Pt3 121.1(3) . . ?
N61L C62L C63L 122.2(5) . . ?
C62L C63L C64L 120.2(5) . . ?
C65L C64L C63L 116.5(5) . . ?
C65L C64L C54L 119.2(4) . . ?
C63L C64L C54L 124.2(4) . . ?
C66L C65L C64L 120.2(5) . . ?
N61L C66L C65L 122.5(5) . . ?
C2 N1 Pt1 109.4(3) . . ?
N1 C2 C3 108.0(4) . . ?
N4 C3 C2 108.7(4) . . ?
C3 N4 Pt1 109.5(3) . . ?
C6 N5 Pt2 108.7(3) . . ?
N5 C6 C7 109.6(5) . . ?
C6 C7 N8 107.5(5) . . ?
C7 N8 Pt2 109.8(3) . . ?
C10 N9 Pt3 109.0(6) . . ?
C11 C10 N9 111.8(10) . . ?
C10 C11 N12 112.3(8) . . ?
C11 N12 Pt3 110.8(5) . . ?
O1N N1N O3N 121.7(6) . . ?
O1N N1N O2N 120.3(7) . . ?
O3N N1N O2N 117.9(7) . . ?
O4N N2N O6N 121.7(6) . . ?
O4N N2N O5N 120.8(5) . . ?
O6N N2N O5N 117.5(6) . . ?
O7N N3N O9N 119.7(11) . . ?
O7N N3N O8N 120.1(11) . . ?
O9N N3N O8N 120.1(12) . . ?
O7M N3M O9M 125(2) . . ?
O7M N3M O8M 115(2) . . ?
O9M N3M O8M 120(2) . . ?
O10N N4N O11N 121.5(13) . . ?
O10N N4N O12N 125.6(14) . . ?
O11N N4N O12N 112.8(13) . . ?
O10M N4M O12M 123.3(16) . . ?
O10M N4M O11M 121.8(17) . . ?
O12M N4M O11M 114.8(17) . . ?
O13N N5N O15N 122.7(18) . . ?
O13N N5N O14N 112.9(19) . . ?
O15N N5N O14N 124(2) . . ?
O16N N6N O18N 128.7(17) . . ?
O16N N6N O17N 115.8(17) . . ?
O18N N6N O17N 114.9(17) . . ?
O16N N6N N8N 154.2(15) . . ?
O18N N6N N8N 26.5(10) . . ?
O17N N6N N8N 90.0(14) . . ?
N8N O18N O22N 73.7(18) . . ?
N8N O18N N6N 112(2) . . ?
O22N O18N N6N 144(3) . . ?
N8N O18N O23N 68.2(18) . . ?
O22N O18N O23N 120(2) . . ?
N6N O18N O23N 93.6(19) . . ?
O19N N7N O20N 117(2) . . ?
O19N N7N O21N 121(2) . . ?
O20N N7N O21N 120(2) . . ?
O18N N8N O22N 57.9(15) . . ?
O18N N8N O24N 152(3) . . ?
O22N N8N O24N 124.0(19) . . ?
O18N N8N O23N 72(2) . . ?
O22N N8N O23N 112.5(16) . . ?
O24N N8N O23N 121.5(19) . . ?
O18N N8N N6N 41.0(15) . . ?
O22N N8N N6N 92.3(15) . . ?
O24N N8N N6N 115.5(16) . . ?
O23N N8N N6N 73.2(15) . . ?
O18N O22N N8N 48.4(14) . . ?
N8N O23N O18N 39.7(11) . . ?
O25N N9N O27N 116(2) . . ?
O25N N9N O26N 119(2) . . ?
O27N N9N O26N 116.6(18) . . ?
O20W O31W O29W 153(4) 2_765 . ?

loop_
_geom_bond_atom_site_label_1
_geom_bond_atom_site_label_2
_geom_bond_distance
_geom_bond_site_symmetry_2
_geom_bond_publ_flag
Pt1 N17L 2.023(4) . ?
Pt1 N4 2.030(4) . ?
Pt1 N1 2.035(4) . ?
Pt1 N23L 2.035(4) . ?
Pt2 N8 2.024(4) . ?
Pt2 N45L 2.028(4) . ?
Pt2 N42L 2.033(4) . ?
Pt2 N5 2.035(4) . ?
Pt3 N1L 2.020(4) . ?
Pt3 N12 2.025(5) . ?
Pt3 N9 2.026(5) . ?
Pt3 N61L 2.037(4) . ?
N1L C6L 1.337(7) . ?
N1L C2L 1.340(7) . ?
C2L C3L 1.388(7) . ?
C3L C4L 1.372(7) . ?
C4L C5L 1.394(7) . ?
C4L C7L 1.487(6) . ?
C5L C6L 1.375(7) . ?
C7L C8L 1.400(7) . ?
C7L C12L 1.408(7) . ?
C8L C9L 1.392(7) . ?
C8L C13L 1.513(7) . ?
C9L C10L 1.398(6) . ?
C9L C14L 1.512(6) . ?
C10L C11L 1.406(6) . ?
C10L C20L 1.490(6) . ?
C11L C12L 1.394(7) . ?
C11L C15L 1.511(6) . ?
C12L C16L 1.513(7) . ?
N17L C22L 1.341(6) . ?
N17L C18L 1.346(7) . ?
C18L C19L 1.376(7) . ?
C19L C20L 1.384(7) . ?
C20L C21L 1.390(7) . ?
C21L C22L 1.380(7) . ?
N23L C24L 1.338(6) . ?
N23L C28L 1.344(6) . ?
C24L C25L 1.396(6) . ?
C25L C26L 1.391(6) . ?
C26L C27L 1.390(6) . ?
C26L C29L 1.490(6) . ?
C27L C28L 1.389(6) . ?
C29L C30L 1.399(6) . ?
C29L C34L 1.405(6) . ?
C30L C31L 1.409(6) . ?
C30L C35L 1.508(6) . ?
C31L C32L 1.396(6) . ?
C31L C36L 1.510(6) . ?
C32L C33L 1.403(6) . ?
C32L C39L 1.503(6) . ?
C33L C34L 1.404(6) . ?
C33L C37L 1.512(6) . ?
C34L C38L 1.520(6) . ?
C39L C40L 1.388(7) . ?
C39L C44L 1.391(7) . ?
C40L C41L 1.378(7) . ?
C41L N42L 1.343(6) . ?
N42L C43L 1.336(6) . ?
C43L C44L 1.381(7) . ?
N45L C50L 1.327(7) . ?
N45L C46L 1.351(7) . ?
C46L C47L 1.371(8) . ?
C47L C48L 1.378(7) . ?
C48L C49L 1.374(7) . ?
C48L C51L 1.498(7) . ?
C49L C50L 1.379(8) . ?
C51L C52L 1.396(7) . ?
C51L C56L 1.399(6) . ?
C52L C53L 1.405(7) . ?
C52L C57L 1.509(7) . ?
C53L C54L 1.396(7) . ?
C53L C58L 1.522(7) . ?
C54L C55L 1.401(6) . ?
C54L C64L 1.494(6) . ?
C55L C56L 1.399(6) . ?
C55L C59L 1.513(6) . ?
C56L C60L 1.508(7) . ?
N61L C66L 1.330(7) . ?
N61L C62L 1.332(7) . ?
C62L C63L 1.384(7) . ?
C63L C64L 1.391(7) . ?
C64L C65L 1.387(7) . ?
C65L C66L 1.381(7) . ?
N1 C2 1.489(7) . ?
C2 C3 1.496(8) . ?
C3 N4 1.487(6) . ?
N5 C6 1.482(6) . ?
C6 C7 1.486(9) . ?
C7 N8 1.495(7) . ?
N9 C10 1.493(12) . ?
C10 C11 1.419(16) . ?
C11 N12 1.458(10) . ?
N1N O1N 1.233(7) . ?
N1N O3N 1.249(7) . ?
N1N O2N 1.258(7) . ?
N2N O4N 1.231(7) . ?
N2N O6N 1.232(7) . ?
N2N O5N 1.239(7) . ?
N3N O7N 1.214(11) . ?
N3N O9N 1.241(11) . ?
N3N O8N 1.267(11) . ?
N3M O7M 1.174(15) . ?
N3M O9M 1.254(15) . ?
N3M O8M 1.275(15) . ?
N4N O10N 1.176(12) . ?
N4N O11N 1.271(12) . ?
N4N O12N 1.272(12) . ?
N4M O10M 1.172(14) . ?
N4M O12M 1.269(14) . ?
N4M O11M 1.275(14) . ?
N5N O13N 1.163(14) . ?
N5N O15N 1.237(13) . ?
N5N O14N 1.297(14) . ?
N6N O16N 1.189(14) . ?
N6N O18N 1.272(14) . ?
N6N O17N 1.293(14) . ?
N6N N8N 1.79(3) . ?
O18N N8N 0.87(2) . ?
O18N O22N 0.98(2) . ?
O18N O23N 1.29(3) . ?
N7N O19N 1.149(14) . ?
N7N O20N 1.205(14) . ?
N7N O21N 1.233(14) . ?
N8N O22N 1.110(13) . ?
N8N O24N 1.259(13) . ?
N8N O23N 1.259(14) . ?
N9N O25N 1.088(14) . ?
N9N O27N 1.248(15) . ?
N9N O26N 1.316(15) . ?
O9W O19W 1.71(4) . ?
O15W O25W 0.95(2) . ?
O16W O27W 0.80(3) . ?
O17W O30W 0.96(3) . ?
O18W O28W 1.13(2) . ?
O20W O31W 0.68(3) 2_765 ?
O21W O22W 1.02(4) . ?
O29W O31W 1.50(2) . ?
O31W O20W 0.68(3) 2_765 ?
